data_4108814
loop_
_publ_author_name
'Yasuhiro Ohki'
'Tsubasa Hatanaka'
'Kazuyuki Tatsumi'

_publ_section_title
;
 C-H Bond Activation of Heteroarenes Mediated by a Half-Sandwich Iron
 Complex of N-Heterocyclic Carbene
;
_journal_name_full 'Journal of the American Chemical Society'
_journal_page_first 17174
_journal_page_last 17186
_journal_paper_doi 10.1021/ja8063028
_journal_volume 130
_journal_year 2008
_chemical_formula_moiety 'C21 H35 Cl Fe N2 '
_chemical_formula_sum 'C21 H35 Cl Fe N2'
_chemical_formula_weight 406.82
_space_group_IT_number 60
_symmetry_cell_setting orthorhombic
_symmetry_Int_Tables_number 60
_symmetry_space_group_name_Hall '-P 2n 2ab'
_symmetry_space_group_name_H-M 'P b c n'
_cell_angle_alpha 90.0000
_cell_angle_beta 90.0000
_cell_angle_gamma 90.0000
_cell_formula_units_Z 8
_cell_length_a 28.804(8)
_cell_length_b 10.617(3)
_cell_length_c 14.556(4)
_cell_measurement_reflns_used 3063
_cell_measurement_temperature 173.1
_cell_measurement_theta_max 26.8
_cell_measurement_theta_min 3.1
_cell_volume 4451(2)
_computing_cell_refinement CrystalClear
_computing_data_collection CrystalClear
_computing_data_reduction CrystalStructure
_computing_publication_material 'CrystalStructure 3.8'
_computing_structure_refinement CRYSTALS
_computing_structure_solution SIR97
_diffrn_detector_area_resol_mean 7.31
_diffrn_measured_fraction_theta_full 0.987
_diffrn_measured_fraction_theta_max 0.987
_diffrn_measurement_device_type 'Rigaku Saturn'
_diffrn_measurement_method \w
_diffrn_radiation_type 'Mo K\a'
_diffrn_radiation_wavelength 0.71070
_diffrn_reflns_av_R_equivalents 0.030
_diffrn_reflns_limit_h_max 37
_diffrn_reflns_limit_h_min -37
_diffrn_reflns_limit_k_max 13
_diffrn_reflns_limit_k_min -12
_diffrn_reflns_limit_l_max 17
_diffrn_reflns_limit_l_min -18
_diffrn_reflns_number 33813
_diffrn_reflns_theta_full 27.49
_diffrn_reflns_theta_max 27.49
_exptl_absorpt_coefficient_mu 0.803
_exptl_absorpt_correction_T_max 0.887
_exptl_absorpt_correction_T_min 0.838
_exptl_absorpt_correction_type multi-scan
_exptl_absorpt_process_details 'Jacobson, R. (1998) Private communication'
_exptl_crystal_colour dark-yellow
_exptl_crystal_density_diffrn 1.214
_exptl_crystal_description prism
_exptl_crystal_F_000 1744.00
_exptl_crystal_size_max 0.20
_exptl_crystal_size_mid 0.20
_exptl_crystal_size_min 0.15
_refine_diff_density_max 0.65
_refine_diff_density_min -0.38
_refine_ls_extinction_method none
_refine_ls_goodness_of_fit_ref 1.050
_refine_ls_hydrogen_treatment refall
_refine_ls_number_parameters 261
_refine_ls_number_reflns 5042
_refine_ls_R_factor_gt 0.0411
_refine_ls_shift/su_max 0.0000
_refine_ls_structure_factor_coef F
_refine_ls_weighting_details 'w = 1/[0.0007Fo^2^ + 0.9000\s(Fo^2^)]'
_refine_ls_weighting_scheme calc
_refine_ls_wR_factor_ref 0.0560
_reflns_number_gt 3718
_reflns_number_total 5051
_reflns_threshold_expression F^2^>2.0\s(F^2^)
_cod_data_source_file ja8063028_si_002_02.cif
_cod_data_source_block '_Cp*FeIPrCl'
_cod_original_cell_volume 4451.6(20)
_cod_original_formula_sum 'C21 H35 Cl Fe N2 '
_cod_database_code 4108814

loop_
_symmetry_equiv_pos_site_id
_symmetry_equiv_pos_as_xyz
1 +X,+Y,+Z
2 1/2-X,1/2+Y,+Z
3 +X,-Y,1/2+Z
4 1/2-X,1/2-Y,1/2+Z
5 -X,-Y,-Z
6 1/2+X,1/2-Y,-Z
7 -X,+Y,1/2-Z
8 1/2+X,1/2+Y,1/2-Z

loop_
_atom_site_label
_atom_site_type_symbol
_atom_site_fract_x
_atom_site_fract_y
_atom_site_fract_z
_atom_site_U_iso_or_equiv
_atom_site_adp_type
_atom_site_occupancy
_atom_site_symmetry_multiplicity
_atom_site_calc_flag
_atom_site_refinement_flags
Fe(1) Fe 0.888300(10) 0.30070(3) -0.01013(2) 0.02558(8) Uani 1.00 1 d .
Cl(1) Cl 0.83862(3) 0.17399(7) -0.08461(5) 0.0543(2) Uani 1.00 1 d .
N(1) N 0.86008(6) 0.20993(15) 0.17544(12) 0.0271(4) Uani 1.00 1 d .
N(2) N 0.81893(6) 0.36958(16) 0.13360(12) 0.0288(4) Uani 1.00 1 d .
C(1) C 0.85515(7) 0.29648(18) 0.10667(15) 0.0254(5) Uani 1.00 1 d .
C(2) C 0.82627(8) 0.2269(2) 0.24288(15) 0.0326(5) Uani 1.00 1 d .
C(3) C 0.80040(8) 0.3274(2) 0.21701(16) 0.0333(5) Uani 1.00 1 d .
C(4) C 0.89433(8) 0.1070(2) 0.16756(17) 0.0334(6) Uani 1.00 1 d .
C(5) C 0.92475(9) 0.0946(2) 0.2528(2) 0.0491(7) Uani 1.00 1 d .
C(6) C 0.87097(10) -0.0157(2) 0.13963(19) 0.0453(7) Uani 1.00 1 d .
C(7) C 0.82251(10) 0.1517(2) 0.32964(18) 0.0488(7) Uani 1.00 1 d .
C(8) C 0.76098(10) 0.3875(2) 0.2663(2) 0.0535(8) Uani 1.00 1 d .
C(9) C 0.80070(8) 0.4690(2) 0.07287(17) 0.0355(6) Uani 1.00 1 d .
C(10) C 0.79462(11) 0.5961(2) 0.1209(2) 0.0555(8) Uani 1.00 1 d .
C(11) C 0.75679(9) 0.4246(2) 0.02393(19) 0.0490(7) Uani 1.00 1 d .
C(12) C 0.96155(8) 0.2789(2) -0.04840(17) 0.0333(5) Uani 1.00 1 d .
C(13) C 0.95566(8) 0.3630(2) 0.02646(16) 0.0343(6) Uani 1.00 1 d .
C(14) C 0.92794(8) 0.4676(2) -0.00497(15) 0.0312(5) Uani 1.00 1 d .
C(15) C 0.91699(8) 0.44621(19) -0.09830(15) 0.0307(5) Uani 1.00 1 d .
C(16) C 0.93664(8) 0.3282(2) -0.12387(15) 0.0314(5) Uani 1.00 1 d .
C(17) C 0.98768(10) 0.1562(2) -0.0480(2) 0.0535(8) Uani 1.00 1 d .
C(18) C 0.97867(10) 0.3558(3) 0.11903(18) 0.0551(8) Uani 1.00 1 d .
C(19) C 0.91831(10) 0.5843(2) 0.0498(2) 0.0523(8) Uani 1.00 1 d .
C(20) C 0.88865(10) 0.5303(2) -0.15969(19) 0.0482(7) Uani 1.00 1 d .
C(21) C 0.93265(11) 0.2688(2) -0.21692(17) 0.0502(8) Uani 1.00 1 d .
H(1) H 0.9151 0.1298 0.1177 0.040 Uiso 1.00 1 c R
H(2) H 0.8238 0.4821 0.0253 0.042 Uiso 1.00 1 c R
H(3) H 0.9008 0.2744 -0.2381 0.060 Uiso 1.00 1 c R
H(4) H 0.9938 0.1314 0.0150 0.064 Uiso 1.00 1 c R
H(5) H 0.9563 0.3752 0.1667 0.066 Uiso 1.00 1 c R
H(6) H 0.9463 0.6345 0.0549 0.063 Uiso 1.00 1 c R
H(7) H 0.9092 0.5843 -0.1948 0.058 Uiso 1.00 1 c R
H(8) H 0.7440 0.4926 -0.0126 0.059 Uiso 1.00 1 c R
H(9) H 0.8213 0.6131 0.1596 0.067 Uiso 1.00 1 c R
H(10) H 0.7481 0.3288 0.3106 0.064 Uiso 1.00 1 c R
H(11) H 0.8242 0.0626 0.3152 0.058 Uiso 1.00 1 c R
H(12) H 0.8547 -0.0047 0.0819 0.054 Uiso 1.00 1 c R
H(13) H 0.9066 0.0531 0.3001 0.059 Uiso 1.00 1 c R
H(14) H 0.9523 0.0452 0.2397 0.059 Uiso 1.00 1 c R
H(15) H 0.9338 0.1777 0.2740 0.059 Uiso 1.00 1 c R
H(16) H 0.8941 -0.0816 0.1331 0.054 Uiso 1.00 1 c R
H(17) H 0.8490 -0.0390 0.1872 0.054 Uiso 1.00 1 c R
H(18) H 0.8478 0.1740 0.3705 0.059 Uiso 1.00 1 c R
H(19) H 0.7931 0.1699 0.3594 0.059 Uiso 1.00 1 c R
H(20) H 0.7720 0.4621 0.2980 0.064 Uiso 1.00 1 c R
H(21) H 0.7372 0.4112 0.2225 0.064 Uiso 1.00 1 c R
H(22) H 0.7913 0.6631 0.0760 0.067 Uiso 1.00 1 c R
H(23) H 0.7669 0.5917 0.1585 0.067 Uiso 1.00 1 c R
H(24) H 0.7636 0.3533 -0.0155 0.059 Uiso 1.00 1 c R
H(25) H 0.7345 0.3996 0.0703 0.059 Uiso 1.00 1 c R
H(26) H 0.9692 0.0918 -0.0779 0.065 Uiso 1.00 1 c R
H(27) H 1.0169 0.1660 -0.0805 0.064 Uiso 1.00 1 c R
H(28) H 0.9907 0.2714 0.1283 0.066 Uiso 1.00 1 c R
H(29) H 1.0040 0.4159 0.1217 0.066 Uiso 1.00 1 c R
H(30) H 0.8944 0.6330 0.0192 0.063 Uiso 1.00 1 c R
H(31) H 0.9077 0.5608 0.1107 0.063 Uiso 1.00 1 c R
H(32) H 0.8703 0.4792 -0.2014 0.058 Uiso 1.00 1 c R
H(33) H 0.8682 0.5817 -0.1224 0.058 Uiso 1.00 1 c R
H(34) H 0.9528 0.3130 -0.2595 0.060 Uiso 1.00 1 c R
H(35) H 0.9418 0.1810 -0.2135 0.061 Uiso 1.00 1 c R

loop_
_atom_site_aniso_label
_atom_site_aniso_U_11
_atom_site_aniso_U_22
_atom_site_aniso_U_33
_atom_site_aniso_U_12
_atom_site_aniso_U_13
_atom_site_aniso_U_23
Fe(1) 0.02355(18) 0.02817(18) 0.02501(18) -0.00373(12) 0.00000(12) -0.00025(12)
Cl(1) 0.0456(4) 0.0696(4) 0.0478(4) -0.0242(3) -0.0012(3) -0.0193(3)
N(1) 0.0249(9) 0.0288(8) 0.0277(9) -0.0018(7) -0.0011(7) 0.0054(7)
N(2) 0.0248(9) 0.0323(9) 0.0293(9) 0.0006(7) 0.0012(7) 0.0018(7)
C(1) 0.0204(10) 0.0278(9) 0.0282(10) -0.0038(7) -0.0024(8) -0.0018(8)
C(2) 0.0319(12) 0.0388(11) 0.0270(11) -0.0101(9) 0.0022(9) 0.0011(9)
C(3) 0.0283(11) 0.0413(12) 0.0302(11) -0.0054(9) 0.0051(9) -0.0046(9)
C(4) 0.0286(11) 0.0312(11) 0.0405(13) 0.0009(9) -0.0019(10) 0.0078(10)
C(5) 0.0405(15) 0.0446(13) 0.0621(18) -0.0010(11) -0.0178(13) 0.0152(13)
C(6) 0.0456(15) 0.0358(12) 0.0544(16) -0.0012(11) -0.0036(13) 0.0013(11)
C(7) 0.0570(18) 0.0533(14) 0.0362(13) -0.0125(13) 0.0054(12) 0.0113(12)
C(8) 0.0420(16) 0.0733(18) 0.0452(15) 0.0064(14) 0.0149(12) -0.0034(14)
C(9) 0.0320(12) 0.0343(11) 0.0402(13) 0.0047(9) -0.0009(10) 0.0064(10)
C(10) 0.0545(18) 0.0407(13) 0.071(2) 0.0137(12) 0.0009(15) -0.0004(13)
C(11) 0.0369(14) 0.0591(16) 0.0510(16) 0.0062(12) -0.0118(12) 0.0049(13)
C(12) 0.0255(11) 0.0362(11) 0.0382(12) 0.0010(9) 0.0059(10) 0.0065(10)
C(13) 0.0243(11) 0.0485(13) 0.0300(11) -0.0115(10) -0.0010(9) 0.0064(10)
C(14) 0.0297(11) 0.0308(11) 0.0333(12) -0.0104(8) 0.0061(9) -0.0049(9)
C(15) 0.0329(12) 0.0280(10) 0.0312(11) -0.0040(8) 0.0030(9) 0.0061(9)
C(16) 0.0357(12) 0.0309(10) 0.0276(11) -0.0054(9) 0.0078(9) 0.0007(9)
C(17) 0.0415(16) 0.0407(13) 0.078(2) 0.0088(11) 0.0132(15) 0.0134(14)
C(18) 0.0397(15) 0.090(2) 0.0360(14) -0.0260(15) -0.0084(12) 0.0112(14)
C(19) 0.0497(17) 0.0480(14) 0.0592(18) -0.0187(12) 0.0165(14) -0.0212(13)
C(20) 0.0508(16) 0.0467(14) 0.0471(15) 0.0039(12) -0.0019(13) 0.0163(12)
C(21) 0.0650(19) 0.0524(15) 0.0331(13) -0.0061(14) 0.0070(13) -0.0076(12)

loop_
_atom_type_symbol
_atom_type_description
_atom_type_scat_dispersion_real
_atom_type_scat_dispersion_imag
_atom_type_scat_source
H H 0.000 0.000
;
International Tables for Crystallography
(1992, Vol. C, Table 6.1.1.4)
;
N N 0.006 0.003
;
International Tables for Crystallography
(1992, Vol. C, Tables 4.2.6.8 and 6.1.1.4)
;
Fe Fe 0.346 0.844
;
International Tables for Crystallography
(1992, Vol. C, Tables 4.2.6.8 and 6.1.1.4)
;
Cl Cl 0.148 0.159
;
International Tables for Crystallography
(1992, Vol. C, Tables 4.2.6.8 and 6.1.1.4)
;
C C 0.003 0.002
;
International Tables for Crystallography
(1992, Vol. C, Tables 4.2.6.8 and 6.1.1.4)
;

loop_
_geom_angle_atom_site_label_1
_geom_angle_atom_site_label_2
_geom_angle_atom_site_label_3
_geom_angle
_geom_angle_publ_flag
Cl(1) Fe(1) C(1) 95.46(6) yes
Cl(1) Fe(1) C(12) 115.30(6) yes
Cl(1) Fe(1) C(13) 153.27(6) yes
Cl(1) Fe(1) C(14) 150.03(6) yes
Cl(1) Fe(1) C(15) 112.56(6) yes
Cl(1) Fe(1) C(16) 96.92(6) yes
C(1) Fe(1) C(12) 133.59(8) yes
C(1) Fe(1) C(13) 103.68(8) yes
C(1) Fe(1) C(14) 104.67(8) yes
C(1) Fe(1) C(15) 135.87(8) yes
C(1) Fe(1) C(16) 167.55(8) yes
C(12) Fe(1) C(13) 38.36(8) yes
C(12) Fe(1) C(14) 64.98(8) yes
C(12) Fe(1) C(15) 63.84(8) yes
C(12) Fe(1) C(16) 37.65(8) yes
C(13) Fe(1) C(14) 39.90(8) yes
C(13) Fe(1) C(15) 65.04(8) yes
C(13) Fe(1) C(16) 64.19(8) yes
C(14) Fe(1) C(15) 38.51(8) yes
C(14) Fe(1) C(16) 64.49(8) yes
C(15) Fe(1) C(16) 38.19(7) yes
C(1) N(1) C(2) 110.86(16) yes
C(1) N(1) C(4) 120.68(17) yes
C(2) N(1) C(4) 128.10(17) yes
C(1) N(2) C(3) 111.13(17) yes
C(1) N(2) C(9) 120.66(17) yes
C(3) N(2) C(9) 127.85(18) yes
Fe(1) C(1) N(1) 127.10(14) yes
Fe(1) C(1) N(2) 127.92(15) yes
N(1) C(1) N(2) 104.64(17) yes
N(1) C(2) C(3) 106.88(18) yes
N(1) C(2) C(7) 125.1(2) yes
C(3) C(2) C(7) 127.9(2) yes
N(2) C(3) C(2) 106.45(19) yes
N(2) C(3) C(8) 124.9(2) yes
C(2) C(3) C(8) 128.6(2) yes
N(1) C(4) C(5) 112.61(19) yes
N(1) C(4) C(6) 111.04(19) yes
C(5) C(4) C(6) 113.43(19) yes
N(2) C(9) C(10) 113.5(2) yes
N(2) C(9) C(11) 110.71(18) yes
C(10) C(9) C(11) 113.0(2) yes
Fe(1) C(12) C(13) 67.90(13) yes
Fe(1) C(12) C(16) 70.73(13) yes
Fe(1) C(12) C(17) 124.84(16) yes
C(13) C(12) C(16) 107.67(19) yes
C(13) C(12) C(17) 127.0(2) yes
C(16) C(12) C(17) 125.3(2) yes
Fe(1) C(13) C(12) 73.74(13) yes
Fe(1) C(13) C(14) 69.72(12) yes
Fe(1) C(13) C(18) 127.84(17) yes
C(12) C(13) C(14) 107.88(19) yes
C(12) C(13) C(18) 127.1(2) yes
C(14) C(13) C(18) 124.6(2) yes
Fe(1) C(14) C(13) 70.38(12) yes
Fe(1) C(14) C(15) 73.15(12) yes
Fe(1) C(14) C(19) 127.82(17) yes
C(13) C(14) C(15) 107.76(18) yes
C(13) C(14) C(19) 124.8(2) yes
C(15) C(14) C(19) 127.0(2) yes
Fe(1) C(15) C(14) 68.34(12) yes
Fe(1) C(15) C(16) 71.33(12) yes
Fe(1) C(15) C(20) 124.53(16) yes
C(14) C(15) C(16) 107.68(18) yes
C(14) C(15) C(20) 126.67(19) yes
C(16) C(15) C(20) 125.6(2) yes
Fe(1) C(16) C(12) 71.62(13) yes
Fe(1) C(16) C(15) 70.49(12) yes
Fe(1) C(16) C(21) 125.48(17) yes
C(12) C(16) C(15) 108.93(19) yes
C(12) C(16) C(21) 125.9(2) yes
C(15) C(16) C(21) 125.2(2) yes
N(1) C(4) H(1) 106.5 no
C(5) C(4) H(1) 106.0 no
C(6) C(4) H(1) 106.6 no
C(4) C(5) H(13) 108.0 no
C(4) C(5) H(14) 110.9 no
C(4) C(5) H(15) 109.6 no
H(13) C(5) H(14) 109.5 no
H(13) C(5) H(15) 109.5 no
H(14) C(5) H(15) 109.5 no
C(4) C(6) H(12) 110.0 no
C(4) C(6) H(16) 109.9 no
C(4) C(6) H(17) 108.4 no
H(12) C(6) H(16) 109.5 no
H(12) C(6) H(17) 109.5 no
H(16) C(6) H(17) 109.5 no
C(2) C(7) H(11) 109.5 no
C(2) C(7) H(18) 109.5 no
C(2) C(7) H(19) 109.4 no
H(11) C(7) H(18) 109.5 no
H(11) C(7) H(19) 109.5 no
H(18) C(7) H(19) 109.5 no
C(3) C(8) H(10) 109.7 no
C(3) C(8) H(20) 109.3 no
C(3) C(8) H(21) 109.5 no
H(10) C(8) H(20) 109.5 no
H(10) C(8) H(21) 109.5 no
H(20) C(8) H(21) 109.5 no
N(2) C(9) H(2) 106.7 no
C(10) C(9) H(2) 106.2 no
C(11) C(9) H(2) 106.2 no
C(9) C(10) H(9) 109.8 no
C(9) C(10) H(22) 110.5 no
C(9) C(10) H(23) 108.0 no
H(9) C(10) H(22) 109.5 no
H(9) C(10) H(23) 109.5 no
H(22) C(10) H(23) 109.5 no
C(9) C(11) H(8) 110.0 no
C(9) C(11) H(24) 110.4 no
C(9) C(11) H(25) 108.0 no
H(8) C(11) H(24) 109.5 no
H(8) C(11) H(25) 109.5 no
H(24) C(11) H(25) 109.5 no
C(12) C(17) H(4) 109.2 no
C(12) C(17) H(26) 109.5 no
C(12) C(17) H(27) 109.8 no
H(4) C(17) H(26) 109.5 no
H(4) C(17) H(27) 109.5 no
H(26) C(17) H(27) 109.5 no
C(13) C(18) H(5) 109.7 no
C(13) C(18) H(28) 109.2 no
C(13) C(18) H(29) 109.5 no
H(5) C(18) H(28) 109.5 no
H(5) C(18) H(29) 109.5 no
H(28) C(18) H(29) 109.5 no
C(14) C(19) H(6) 110.0 no
C(14) C(19) H(30) 109.1 no
C(14) C(19) H(31) 109.3 no
H(6) C(19) H(30) 109.5 no
H(6) C(19) H(31) 109.5 no
H(30) C(19) H(31) 109.5 no
C(15) C(20) H(7) 109.4 no
C(15) C(20) H(32) 109.6 no
C(15) C(20) H(33) 109.4 no
H(7) C(20) H(32) 109.5 no
H(7) C(20) H(33) 109.5 no
H(32) C(20) H(33) 109.5 no
C(16) C(21) H(3) 109.5 no
C(16) C(21) H(34) 109.1 no
C(16) C(21) H(35) 109.7 no
H(3) C(21) H(34) 109.5 no
H(3) C(21) H(35) 109.5 no
H(34) C(21) H(35) 109.5 no

loop_
_geom_bond_atom_site_label_1
_geom_bond_atom_site_label_2
_geom_bond_distance
_geom_bond_publ_flag
Fe(1) Cl(1) 2.2434(8) yes
Fe(1) C(1) 1.950(2) yes
Fe(1) C(12) 2.194(2) yes
Fe(1) C(13) 2.118(2) yes
Fe(1) C(14) 2.109(2) yes
Fe(1) C(16) 2.183(2) yes
N(1) C(1) 1.366(2) yes
N(1) C(2) 1.395(2) yes
N(1) C(4) 1.477(2) yes
N(2) C(1) 1.358(2) yes
N(2) C(3) 1.400(2) yes
N(2) C(9) 1.474(2) yes
C(2) C(3) 1.355(3) yes
C(2) C(7) 1.498(3) yes
C(3) C(8) 1.487(3) yes
C(4) C(5) 1.525(3) yes
C(4) C(6) 1.522(3) yes
C(9) C(10) 1.529(3) yes
C(9) C(11) 1.526(3) yes
C(12) C(13) 1.419(3) yes
C(12) C(16) 1.413(3) yes
C(12) C(17) 1.505(3) yes
C(13) C(14) 1.442(3) yes
C(13) C(18) 1.504(3) yes
C(14) C(19) 1.500(3) yes
C(15) C(20) 1.504(3) yes
C(16) C(21) 1.498(3) yes
C(4) H(1) 0.970 no
C(5) H(13) 0.970 no
C(5) H(14) 0.970 no
C(5) H(15) 0.970 no
C(6) H(12) 0.970 no
C(6) H(16) 0.970 no
C(6) H(17) 0.970 no
C(7) H(11) 0.970 no
C(7) H(18) 0.970 no
C(7) H(19) 0.970 no
C(8) H(10) 0.970 no
C(8) H(20) 0.970 no
C(8) H(21) 0.970 no
C(9) H(2) 0.970 no
C(10) H(9) 0.970 no
C(10) H(22) 0.970 no
C(10) H(23) 0.970 no
C(11) H(8) 0.970 no
C(11) H(24) 0.970 no
C(11) H(25) 0.970 no
C(17) H(4) 0.970 no
C(17) H(26) 0.970 no
C(17) H(27) 0.970 no
C(18) H(5) 0.970 no
C(18) H(28) 0.970 no
C(18) H(29) 0.970 no
C(19) H(6) 0.970 no
C(19) H(30) 0.970 no
C(19) H(31) 0.970 no
C(20) H(7) 0.970 no
C(20) H(32) 0.970 no
C(20) H(33) 0.970 no
C(21) H(3) 0.970 no
C(21) H(34) 0.970 no
C(21) H(35) 0.970 no

loop_
_geom_contact_atom_site_label_1
_geom_contact_atom_site_label_2
_geom_contact_distance
_geom_contact_site_symmetry_2
Fe(1) C(15) 2.172(2) .
Fe(1) C(20) 3.268(2) .
C(2) C(20) 3.447(3) 3_565
C(3) C(20) 3.459(3) 3_565
C(12) C(15) 2.309(3) .
C(13) C(15) 2.306(3) .
C(14) C(15) 1.413(3) .
C(14) C(20) 2.607(3) .
C(15) Fe(1) 2.172(2) .
C(15) C(12) 2.309(3) .
C(15) C(13) 2.306(3) .
C(15) C(14) 1.413(3) .
C(15) C(16) 1.425(2) .
C(15) C(19) 2.608(3) .
C(15) C(21) 2.595(3) .
C(16) C(15) 1.425(2) .
C(16) C(20) 2.605(3) .
C(19) C(15) 2.608(3) .
C(19) C(20) 3.218(4) .
C(20) Fe(1) 3.268(2) .
C(20) C(2) 3.447(3) 3_564
C(20) C(3) 3.459(3) 3_564
C(20) C(14) 2.607(3) .
C(20) C(16) 2.605(3) .
C(20) C(19) 3.218(4) .
C(20) C(21) 3.163(3) .
C(21) C(15) 2.595(3) .
C(21) C(20) 3.163(3) .
Fe(1) H(32) 3.408 .
Fe(1) H(33) 3.451 .
Cl(1) H(8) 3.235 2_645
Cl(1) H(10) 2.928 4_654
Cl(1) H(11) 2.934 3_554
Cl(1) H(13) 3.531 3_554
N(1) H(7) 3.217 3_565
N(2) H(32) 3.246 3_565
C(1) H(7) 3.519 3_565
C(2) H(7) 3.248 3_565
C(2) H(23) 3.282 2_645
C(2) H(32) 3.464 3_565
C(2) H(33) 3.070 3_565
C(3) H(7) 3.515 3_565
C(3) H(23) 3.278 2_645
C(3) H(32) 3.112 3_565
C(3) H(33) 3.194 3_565
C(5) H(7) 3.522 3_565
C(5) H(14) 3.582 7_755
C(5) H(26) 3.409 3_555
C(5) H(28) 3.529 7_755
C(5) H(35) 3.007 3_555
C(6) H(3) 3.384 3_555
C(6) H(21) 3.429 2_645
C(6) H(25) 3.324 2_645
C(6) H(35) 3.437 3_555
C(7) H(8) 3.359 4_655
C(7) H(20) 3.417 2_645
C(7) H(21) 3.451 2_645
C(7) H(24) 3.353 4_655
C(7) H(33) 3.198 3_565
C(8) H(8) 3.495 3_565
C(8) H(11) 3.159 2_655
C(8) H(17) 3.460 2_655
C(8) H(32) 3.485 3_565
C(8) H(33) 3.501 3_565
C(10) H(25) 3.409 2_655
C(10) H(32) 3.477 3_565
C(11) H(12) 3.403 2_655
C(11) H(19) 2.968 4_654
C(11) H(20) 3.529 3_564
C(11) H(22) 3.194 2_645
C(12) H(6) 2.810 5_765
C(12) H(29) 3.553 5_765
C(13) H(6) 3.062 5_765
C(13) H(29) 3.393 5_765
C(14) H(7) 3.075 .
C(14) H(29) 2.874 5_765
C(14) H(32) 3.308 .
C(14) H(33) 2.712 .
C(15) H(2) 3.254 .
C(15) H(3) 2.772 .
C(15) H(6) 3.112 .
C(15) H(29) 2.727 5_765
C(15) H(30) 2.698 .
C(15) H(31) 3.287 .
C(15) H(34) 2.928 .
C(15) H(35) 3.355 .
C(16) H(6) 3.540 5_765
C(16) H(7) 3.014 .
C(16) H(29) 3.210 5_765
C(16) H(32) 2.738 .
C(16) H(33) 3.337 .
C(17) H(4) 3.137 5_755
C(17) H(6) 2.926 5_765
C(17) H(26) 3.441 5_755
C(18) H(6) 3.330 5_765
C(18) H(7) 3.428 3_565
C(18) H(7) 3.471 5_765
C(18) H(15) 3.515 7_755
C(19) H(3) 3.469 3_565
C(19) H(7) 3.570 .
C(19) H(27) 3.273 5_765
C(19) H(29) 3.352 5_765
C(19) H(33) 2.894 .
C(19) H(34) 3.144 3_565
C(20) H(2) 3.317 .
C(20) H(3) 2.967 .
C(20) H(5) 3.344 3_564
C(20) H(15) 3.499 3_564
C(20) H(18) 3.382 3_564
C(20) H(20) 3.417 3_564
C(20) H(29) 3.192 5_765
C(20) H(30) 2.828 .
C(20) H(31) 3.523 3_564
C(20) H(34) 3.294 .
C(21) H(6) 3.498 3_564
C(21) H(7) 3.432 .
C(21) H(13) 3.507 3_554
C(21) H(14) 3.440 3_554
C(21) H(16) 3.155 3_554
C(21) H(27) 3.464 7_754
C(21) H(31) 3.176 3_564
C(21) H(32) 2.875 .
C(21) H(34) 3.350 7_754
H(2) C(15) 3.254 .
H(2) C(20) 3.317 .
H(2) H(32) 3.562 .
H(2) H(33) 2.716 .
H(3) C(6) 3.384 3_554
H(3) C(15) 2.772 .
H(3) C(19) 3.469 3_564
H(3) C(20) 2.967 .
H(3) H(6) 3.425 3_564
H(3) H(7) 3.359 .
H(3) H(9) 2.981 3_564
H(3) H(13) 3.525 3_554
H(3) H(16) 2.783 3_554
H(3) H(17) 3.107 3_554
H(3) H(31) 2.818 3_564
H(3) H(32) 2.405 .
H(4) C(17) 3.137 5_755
H(4) H(4) 2.847 5_755
H(4) H(6) 3.191 5_765
H(4) H(26) 2.756 5_755
H(4) H(27) 3.313 5_755
H(5) C(20) 3.344 3_565
H(5) H(5) 3.497 7_755
H(5) H(7) 2.467 3_565
H(5) H(28) 3.529 7_755
H(5) H(29) 3.314 7_755
H(5) H(32) 3.493 3_565
H(5) H(34) 3.482 3_565
H(6) C(12) 2.810 5_765
H(6) C(13) 3.062 5_765
H(6) C(15) 3.112 .
H(6) C(16) 3.540 5_765
H(6) C(17) 2.926 5_765
H(6) C(18) 3.330 5_765
H(6) C(21) 3.498 3_565
H(6) H(3) 3.425 3_565
H(6) H(4) 3.191 5_765
H(6) H(16) 3.555 1_565
H(6) H(27) 2.398 5_765
H(6) H(28) 3.377 5_765
H(6) H(29) 2.990 5_765
H(6) H(33) 3.471 .
H(6) H(34) 2.765 3_565
H(7) N(1) 3.217 3_564
H(7) C(1) 3.519 3_564
H(7) C(2) 3.248 3_564
H(7) C(3) 3.515 3_564
H(7) C(5) 3.522 3_564
H(7) C(14) 3.075 .
H(7) C(16) 3.014 .
H(7) C(18) 3.428 3_564
H(7) C(18) 3.471 5_765
H(7) C(19) 3.570 .
H(7) C(21) 3.432 .
H(7) H(3) 3.359 .
H(7) H(5) 2.467 3_564
H(7) H(15) 2.664 3_564
H(7) H(18) 3.259 3_564
H(7) H(28) 3.405 5_765
H(7) H(29) 2.716 5_765
H(7) H(30) 3.186 .
H(7) H(31) 3.224 3_564
H(7) H(34) 3.281 .
H(8) Cl(1) 3.235 2_655
H(8) C(7) 3.359 4_654
H(8) C(8) 3.495 3_564
H(8) H(10) 3.198 3_564
H(8) H(11) 3.237 4_654
H(8) H(12) 3.157 2_655
H(8) H(19) 2.755 4_654
H(8) H(20) 2.912 3_564
H(9) H(3) 2.981 3_565
H(9) H(32) 2.655 3_565
H(10) Cl(1) 2.928 4_655
H(10) H(8) 3.198 3_565
H(10) H(11) 3.241 2_655
H(10) H(23) 3.381 2_645
H(10) H(24) 3.203 4_655
H(11) Cl(1) 2.934 3_555
H(11) C(8) 3.159 2_645
H(11) H(8) 3.237 4_655
H(11) H(10) 3.241 2_645
H(11) H(20) 2.979 2_645
H(11) H(21) 2.744 2_645
H(11) H(23) 3.490 2_645
H(12) C(11) 3.403 2_645
H(12) H(8) 3.157 2_645
H(12) H(18) 3.568 3_554
H(12) H(21) 3.461 2_645
H(12) H(25) 2.765 2_645
H(13) Cl(1) 3.531 3_555
H(13) C(21) 3.507 3_555
H(13) H(3) 3.525 3_555
H(13) H(26) 2.959 3_555
H(13) H(35) 2.691 3_555
H(14) C(5) 3.582 7_755
H(14) C(21) 3.440 3_555
H(14) H(14) 2.765 7_755
H(14) H(15) 3.574 7_755
H(14) H(26) 3.065 3_555
H(14) H(26) 3.575 5_755
H(14) H(27) 3.344 5_755
H(14) H(28) 3.487 7_755
H(14) H(35) 2.514 3_555
H(15) C(18) 3.515 7_755
H(15) C(20) 3.499 3_565
H(15) H(7) 2.664 3_565
H(15) H(14) 3.574 7_755
H(15) H(28) 2.783 7_755
H(15) H(29) 3.450 7_755
H(15) H(33) 3.519 3_565
H(16) C(21) 3.155 3_555
H(16) H(3) 2.783 3_555
H(16) H(6) 3.555 1_545
H(16) H(27) 2.824 5_755
H(16) H(30) 3.453 1_545
H(16) H(34) 3.368 3_555
H(16) H(35) 2.827 3_555
H(17) C(8) 3.460 2_645
H(17) H(3) 3.107 3_555
H(17) H(21) 2.589 2_645
H(17) H(25) 3.016 2_645
H(17) H(35) 3.392 3_555
H(18) C(20) 3.382 3_565
H(18) H(7) 3.259 3_565
H(18) H(12) 3.568 3_555
H(18) H(30) 3.268 3_565
H(18) H(33) 2.661 3_565
H(19) C(11) 2.968 4_655
H(19) H(8) 2.755 4_655
H(19) H(20) 3.030 2_645
H(19) H(21) 3.503 2_645
H(19) H(23) 3.496 2_645
H(19) H(24) 2.460 4_655
H(19) H(25) 3.257 4_655
H(19) H(33) 3.420 3_565
H(20) C(7) 3.417 2_655
H(20) C(11) 3.529 3_565
H(20) C(20) 3.417 3_565
H(20) H(8) 2.912 3_565
H(20) H(11) 2.979 2_655
H(20) H(19) 3.030 2_655
H(20) H(24) 3.357 3_565
H(20) H(32) 2.900 3_565
H(20) H(33) 3.038 3_565
H(21) C(6) 3.429 2_655
H(21) C(7) 3.451 2_655
H(21) H(11) 2.744 2_655
H(21) H(12) 3.461 2_655
H(21) H(17) 2.589 2_655
H(21) H(19) 3.503 2_655
H(21) H(22) 3.487 2_645
H(21) H(23) 3.519 2_645
H(22) C(11) 3.194 2_655
H(22) H(21) 3.487 2_655
H(22) H(24) 2.890 2_655
H(22) H(25) 2.620 2_655
H(23) C(2) 3.282 2_655
H(23) C(3) 3.278 2_655
H(23) H(10) 3.381 2_655
H(23) H(11) 3.490 2_655
H(23) H(19) 3.496 2_655
H(23) H(21) 3.519 2_655
H(23) H(25) 3.512 2_655
H(24) C(7) 3.353 4_654
H(24) H(10) 3.203 4_654
H(24) H(19) 2.460 4_654
H(24) H(20) 3.357 3_564
H(24) H(22) 2.890 2_645
H(25) C(6) 3.324 2_655
H(25) C(10) 3.409 2_645
H(25) H(12) 2.765 2_655
H(25) H(17) 3.016 2_655
H(25) H(19) 3.257 4_654
H(25) H(22) 2.620 2_645
H(25) H(23) 3.512 2_645
H(26) C(5) 3.409 3_554
H(26) C(17) 3.441 5_755
H(26) H(4) 2.756 5_755
H(26) H(13) 2.959 3_554
H(26) H(14) 3.065 3_554
H(26) H(14) 3.575 5_755
H(26) H(26) 3.479 5_755
H(27) C(19) 3.273 5_765
H(27) C(21) 3.464 7_754
H(27) H(4) 3.313 5_755
H(27) H(6) 2.398 5_765
H(27) H(14) 3.344 5_755
H(27) H(16) 2.824 5_755
H(27) H(30) 3.448 5_765
H(27) H(34) 2.936 7_754
H(27) H(35) 3.229 7_754
H(28) C(5) 3.529 7_755
H(28) H(5) 3.529 7_755
H(28) H(6) 3.377 5_765
H(28) H(7) 3.405 5_765
H(28) H(14) 3.487 7_755
H(28) H(15) 2.783 7_755
H(28) H(28) 3.583 7_755
H(29) C(12) 3.553 5_765
H(29) C(13) 3.393 5_765
H(29) C(14) 2.874 5_765
H(29) C(15) 2.727 5_765
H(29) C(16) 3.210 5_765
H(29) C(19) 3.352 5_765
H(29) C(20) 3.192 5_765
H(29) H(5) 3.314 7_755
H(29) H(6) 2.990 5_765
H(29) H(7) 2.716 5_765
H(29) H(15) 3.450 7_755
H(30) C(15) 2.698 .
H(30) C(20) 2.828 .
H(30) H(7) 3.186 .
H(30) H(16) 3.453 1_565
H(30) H(18) 3.268 3_564
H(30) H(27) 3.448 5_765
H(30) H(33) 2.262 .
H(31) C(15) 3.287 .
H(31) C(20) 3.523 3_565
H(31) C(21) 3.176 3_565
H(31) H(3) 2.818 3_565
H(31) H(7) 3.224 3_565
H(31) H(32) 2.970 3_565
H(31) H(33) 3.586 .
H(31) H(34) 2.657 3_565
H(32) Fe(1) 3.408 .
H(32) N(2) 3.246 3_564
H(32) C(2) 3.464 3_564
H(32) C(3) 3.112 3_564
H(32) C(8) 3.485 3_564
H(32) C(10) 3.477 3_564
H(32) C(14) 3.308 .
H(32) C(16) 2.738 .
H(32) C(21) 2.875 .
H(32) H(2) 3.562 .
H(32) H(3) 2.405 .
H(32) H(5) 3.493 3_564
H(32) H(9) 2.655 3_564
H(32) H(20) 2.900 3_564
H(32) H(31) 2.970 3_564
H(32) H(34) 3.078 .
H(33) Fe(1) 3.451 .
H(33) C(2) 3.070 3_564
H(33) C(3) 3.194 3_564
H(33) C(7) 3.198 3_564
H(33) C(8) 3.501 3_564
H(33) C(14) 2.712 .
H(33) C(16) 3.337 .
H(33) C(19) 2.894 .
H(33) H(2) 2.716 .
H(33) H(6) 3.471 .
H(33) H(15) 3.519 3_564
H(33) H(18) 2.661 3_564
H(33) H(19) 3.420 3_564
H(33) H(20) 3.038 3_564
H(33) H(30) 2.262 .
H(33) H(31) 3.586 .
H(34) C(15) 2.928 .
H(34) C(19) 3.144 3_564
H(34) C(20) 3.294 .
H(34) C(21) 3.350 7_754
H(34) H(5) 3.482 3_564
H(34) H(6) 2.765 3_564
H(34) H(7) 3.281 .
H(34) H(16) 3.368 3_554
H(34) H(27) 2.936 7_754
H(34) H(31) 2.657 3_564
H(34) H(32) 3.078 .
H(34) H(34) 2.732 7_754
H(34) H(35) 3.365 7_754
H(35) C(5) 3.007 3_554
H(35) C(6) 3.437 3_554
H(35) C(15) 3.355 .
H(35) H(13) 2.691 3_554
H(35) H(14) 2.514 3_554
H(35) H(16) 2.827 3_554
H(35) H(17) 3.392 3_554
H(35) H(27) 3.229 7_754
H(35) H(34) 3.365 7_754
H(35) H(35) 3.515 7_754

loop_
_geom_torsion_atom_site_label_1
_geom_torsion_atom_site_label_2
_geom_torsion_atom_site_label_3
_geom_torsion_atom_site_label_4
_geom_torsion
Cl(1) Fe(1) C(1) N(1) 87.09(17)
Cl(1) Fe(1) C(1) N(2) -85.15(17)
Cl(1) Fe(1) C(12) C(13) -173.96(11)
Cl(1) Fe(1) C(12) C(16) 66.76(13)
Cl(1) Fe(1) C(12) C(17) -53.4(2)
Cl(1) Fe(1) C(13) C(12) 12.2(2)
Cl(1) Fe(1) C(13) C(14) 128.87(14)
Cl(1) Fe(1) C(13) C(18) -112.5(2)
Cl(1) Fe(1) C(14) C(13) -135.49(13)
Cl(1) Fe(1) C(14) C(15) -19.0(2)
Cl(1) Fe(1) C(14) C(19) 105.2(2)
Cl(1) Fe(1) C(15) C(14) 169.86(11)
Cl(1) Fe(1) C(15) C(16) -71.51(13)
Cl(1) Fe(1) C(15) C(20) 49.41(19)
Cl(1) Fe(1) C(16) C(12) -123.20(12)
Cl(1) Fe(1) C(16) C(15) 118.09(12)
Cl(1) Fe(1) C(16) C(21) -1.8(2)
C(1) Fe(1) C(12) C(13) -47.41(17)
C(1) Fe(1) C(12) C(16) -166.69(12)
C(1) Fe(1) C(12) C(17) 73.2(2)
C(12) Fe(1) C(1) N(1) -46.1(2)
C(12) Fe(1) C(1) N(2) 141.70(16)
C(1) Fe(1) C(13) C(12) 146.72(13)
C(1) Fe(1) C(13) C(14) -96.62(13)
C(1) Fe(1) C(13) C(18) 22.0(2)
C(13) Fe(1) C(1) N(1) -74.11(19)
C(13) Fe(1) C(1) N(2) 113.65(18)
C(1) Fe(1) C(14) C(13) 93.89(13)
C(1) Fe(1) C(14) C(15) -149.60(12)
C(1) Fe(1) C(14) C(19) -25.4(2)
C(14) Fe(1) C(1) N(1) -115.31(18)
C(14) Fe(1) C(1) N(2) 72.45(19)
C(1) Fe(1) C(15) C(14) 44.67(18)
C(1) Fe(1) C(15) C(16) 163.30(13)
C(1) Fe(1) C(15) C(20) -75.8(2)
C(15) Fe(1) C(1) N(1) -142.21(16)
C(15) Fe(1) C(1) N(2) 45.5(2)
C(1) Fe(1) C(16) C(12) 50.6(4)
C(1) Fe(1) C(16) C(15) -68.1(4)
C(1) Fe(1) C(16) C(21) 172.1(3)
C(16) Fe(1) C(1) N(1) -86.8(4)
C(16) Fe(1) C(1) N(2) 101.0(4)
C(12) Fe(1) C(13) C(14) 116.66(18)
C(12) Fe(1) C(13) C(18) -124.7(2)
C(13) Fe(1) C(12) C(16) -119.28(18)
C(13) Fe(1) C(12) C(17) 120.6(2)
C(12) Fe(1) C(14) C(13) -37.74(13)
C(12) Fe(1) C(14) C(15) 78.76(14)
C(12) Fe(1) C(14) C(19) -157.1(2)
C(14) Fe(1) C(12) C(13) 39.24(13)
C(14) Fe(1) C(12) C(16) -80.04(13)
C(14) Fe(1) C(12) C(17) 159.8(2)
C(12) Fe(1) C(15) C(14) -81.98(14)
C(12) Fe(1) C(15) C(16) 36.65(13)
C(12) Fe(1) C(15) C(20) 157.6(2)
C(15) Fe(1) C(12) C(13) 82.12(14)
C(15) Fe(1) C(12) C(16) -37.16(12)
C(15) Fe(1) C(12) C(17) -157.3(2)
C(12) Fe(1) C(16) C(15) -118.71(18)
C(12) Fe(1) C(16) C(21) 121.4(2)
C(16) Fe(1) C(12) C(13) 119.28(18)
C(16) Fe(1) C(12) C(17) -120.1(2)
C(13) Fe(1) C(14) C(15) 116.51(18)
C(13) Fe(1) C(14) C(19) -119.3(2)
C(14) Fe(1) C(13) C(12) -116.66(18)
C(14) Fe(1) C(13) C(18) 118.6(2)
C(13) Fe(1) C(15) C(14) -39.28(13)
C(13) Fe(1) C(15) C(16) 79.35(14)
C(13) Fe(1) C(15) C(20) -159.7(2)
C(15) Fe(1) C(13) C(12) -78.73(14)
C(15) Fe(1) C(13) C(14) 37.93(12)
C(15) Fe(1) C(13) C(18) 156.5(2)
C(13) Fe(1) C(16) C(12) 36.97(13)
C(13) Fe(1) C(16) C(15) -81.75(14)
C(13) Fe(1) C(16) C(21) 158.4(2)
C(16) Fe(1) C(13) C(12) -36.29(13)
C(16) Fe(1) C(13) C(14) 80.37(13)
C(16) Fe(1) C(13) C(18) -161.0(2)
C(14) Fe(1) C(15) C(16) 118.63(18)
C(14) Fe(1) C(15) C(20) -120.4(2)
C(15) Fe(1) C(14) C(13) -116.51(18)
C(15) Fe(1) C(14) C(19) 124.2(2)
C(14) Fe(1) C(16) C(12) 81.45(13)
C(14) Fe(1) C(16) C(15) -37.27(12)
C(14) Fe(1) C(16) C(21) -157.1(2)
C(16) Fe(1) C(14) C(13) -79.55(13)
C(16) Fe(1) C(14) C(15) 36.96(12)
C(16) Fe(1) C(14) C(19) 161.1(2)
C(15) Fe(1) C(16) C(12) 118.71(18)
C(15) Fe(1) C(16) C(21) -119.8(2)
C(16) Fe(1) C(15) C(14) -118.63(18)
C(16) Fe(1) C(15) C(20) 120.9(2)
C(1) N(1) C(2) C(3) -1.3(2)
C(1) N(1) C(2) C(7) -177.6(2)
C(2) N(1) C(1) Fe(1) -171.82(15)
C(2) N(1) C(1) N(2) 1.9(2)
C(1) N(1) C(4) C(5) 130.7(2)
C(1) N(1) C(4) C(6) -100.8(2)
C(4) N(1) C(1) Fe(1) 1.8(2)
C(4) N(1) C(1) N(2) 175.53(17)
C(2) N(1) C(4) C(5) -56.8(2)
C(2) N(1) C(4) C(6) 71.6(2)
C(4) N(1) C(2) C(3) -174.4(2)
C(4) N(1) C(2) C(7) 9.3(3)
C(1) N(2) C(3) C(2) 0.9(2)
C(1) N(2) C(3) C(8) 179.0(2)
C(3) N(2) C(1) Fe(1) 171.92(15)
C(3) N(2) C(1) N(1) -1.7(2)
C(1) N(2) C(9) C(10) -131.3(2)
C(1) N(2) C(9) C(11) 100.4(2)
C(9) N(2) C(1) Fe(1) -1.7(2)
C(9) N(2) C(1) N(1) -175.32(17)
C(3) N(2) C(9) C(10) 56.2(2)
C(3) N(2) C(9) C(11) -72.1(2)
C(9) N(2) C(3) C(2) 173.97(19)
C(9) N(2) C(3) C(8) -8.0(3)
N(1) C(2) C(3) N(2) 0.3(2)
N(1) C(2) C(3) C(8) -177.7(2)
C(7) C(2) C(3) N(2) 176.4(2)
C(7) C(2) C(3) C(8) -1.6(4)
Fe(1) C(12) C(13) C(14) -61.74(15)
Fe(1) C(12) C(13) C(18) 125.5(2)
Fe(1) C(12) C(16) C(15) 60.92(15)
Fe(1) C(12) C(16) C(21) -121.0(2)
C(13) C(12) C(16) Fe(1) -58.01(16)
C(13) C(12) C(16) C(15) 2.9(2)
C(13) C(12) C(16) C(21) -179.0(2)
C(16) C(12) C(13) Fe(1) 59.79(16)
C(16) C(12) C(13) C(14) -2.0(2)
C(16) C(12) C(13) C(18) -174.7(2)
C(17) C(12) C(13) Fe(1) -117.8(2)
C(17) C(12) C(13) C(14) -179.5(2)
C(17) C(12) C(13) C(18) 7.7(4)
C(17) C(12) C(16) Fe(1) 119.6(2)
C(17) C(12) C(16) C(15) -179.5(2)
C(17) C(12) C(16) C(21) -1.4(3)
Fe(1) C(13) C(14) C(15) -64.07(15)
Fe(1) C(13) C(14) C(19) 123.0(2)
C(12) C(13) C(14) Fe(1) 64.35(16)
C(12) C(13) C(14) C(15) 0.3(2)
C(12) C(13) C(14) C(19) -172.6(2)
C(18) C(13) C(14) Fe(1) -122.7(2)
C(18) C(13) C(14) C(15) 173.3(2)
C(18) C(13) C(14) C(19) 0.4(3)
Fe(1) C(14) C(15) C(16) -60.78(15)
Fe(1) C(14) C(15) C(20) 117.7(2)
C(13) C(14) C(15) Fe(1) 62.26(15)
C(13) C(14) C(15) C(16) 1.5(2)
C(13) C(14) C(15) C(20) 179.95(17)
C(19) C(14) C(15) Fe(1) -125.0(2)
C(19) C(14) C(15) C(16) 174.2(2)
C(19) C(14) C(15) C(20) -7.3(3)
Fe(1) C(15) C(16) C(12) -61.63(16)
Fe(1) C(15) C(16) C(21) 120.2(2)
C(14) C(15) C(16) Fe(1) 58.89(15)
C(14) C(15) C(16) C(12) -2.7(2)
C(14) C(15) C(16) C(21) 179.1(2)
C(20) C(15) C(16) Fe(1) -119.6(2)
C(20) C(15) C(16) C(12) 178.8(2)
C(20) C(15) C(16) C(21) 0.6(3)
